data_7002508
loop_
_publ_author_name
'Blagg, Robin J.'
'Adams, Christopher J.'
'Charmant, Jonathan P. H.'
'Connelly, Neil G.'
'Haddow, Mairi F.'
'Hamilton, Alex'
'Knight, James'
'Orpen, A. Guy'
'Ridgway, Benjamin M.'

_publ_section_title
;
 A novel route to rhodaboratranes [Rh(CO)(PR3){B(taz)3}]+via the redox
 activation of scorpionate complexes [RhLL&#x2032;Tt]
;
_journal_issue 40
_journal_name_full 'Dalton Transactions'
_journal_page_first 8724
_journal_page_last 8736
_journal_paper_doi 10.1039/b910108j
_journal_year 2009
_chemical_formula_moiety 'C18 H30 B N6 Rh S2'
_chemical_formula_sum 'C18 H30 B N6 Rh S2'
_chemical_formula_weight 508.32
_chemical_name_systematic
;
?
;
_space_group_IT_number 61
_symmetry_cell_setting orthorhombic
_symmetry_space_group_name_Hall '-P 2ac 2ab'
_symmetry_space_group_name_H-M 'P b c a'
_atom_sites_solution_hydrogens geom
_atom_sites_solution_primary direct
_atom_sites_solution_secondary difmap
_audit_creation_method SHELXL-97
_cell_angle_alpha 90.00
_cell_angle_beta 90.00
_cell_angle_gamma 90.00
_cell_formula_units_Z 8
_cell_length_a 12.548(2)
_cell_length_b 13.774(2)
_cell_length_c 24.862(3)
_cell_measurement_temperature 100(2)
_cell_measurement_theta_max 27.48
_cell_measurement_theta_min 2.31
_cell_volume 4297.1(11)
_computing_cell_refinement 'Bruker SMART'
_computing_data_collection 'Bruker SMART'
_computing_data_reduction 'Bruker SAINT'
_computing_molecular_graphics 'Bruker ShelXTL'
_computing_publication_material 'Bruker ShelXTL'
_computing_structure_refinement 'SHELXL-97 (Sheldrick, 1997)'
_computing_structure_solution 'SHELXS-97 (Sheldrick, 1990)'
_diffrn_ambient_temperature 100(2)
_diffrn_measured_fraction_theta_full 1.000
_diffrn_measured_fraction_theta_max 1.000
_diffrn_measurement_device_type 'CCD area detector'
_diffrn_measurement_method 'phi and omega scans'
_diffrn_radiation_monochromator graphite
_diffrn_radiation_source 'fine-focus sealed tube'
_diffrn_radiation_type MoK\a
_diffrn_radiation_wavelength 0.71073
_diffrn_reflns_av_R_equivalents 0.0485
_diffrn_reflns_av_sigmaI/netI 0.0331
_diffrn_reflns_limit_h_max 16
_diffrn_reflns_limit_h_min -16
_diffrn_reflns_limit_k_max 17
_diffrn_reflns_limit_k_min -17
_diffrn_reflns_limit_l_max 16
_diffrn_reflns_limit_l_min -32
_diffrn_reflns_number 29091
_diffrn_reflns_theta_full 27.48
_diffrn_reflns_theta_max 27.48
_diffrn_reflns_theta_min 2.31
_exptl_absorpt_coefficient_mu 1.006
_exptl_absorpt_correction_T_max 0.904
_exptl_absorpt_correction_T_min 0.844
_exptl_absorpt_correction_type multi-scan
_exptl_absorpt_process_details 'SADABS V2.03'
_exptl_crystal_colour yellow
_exptl_crystal_density_diffrn 1.571
_exptl_crystal_density_method 'not measured'
_exptl_crystal_description block
_exptl_crystal_F_000 2096
_exptl_crystal_size_max 0.10
_exptl_crystal_size_mid 0.10
_exptl_crystal_size_min 0.10
_refine_diff_density_max 0.898
_refine_diff_density_min -0.486
_refine_diff_density_rms 0.096
_refine_ls_extinction_method none
_refine_ls_goodness_of_fit_ref 1.126
_refine_ls_hydrogen_treatment constr
_refine_ls_matrix_type full
_refine_ls_number_parameters 257
_refine_ls_number_reflns 4925
_refine_ls_number_restraints 0
_refine_ls_restrained_S_all 1.126
_refine_ls_R_factor_all 0.0451
_refine_ls_R_factor_gt 0.0346
_refine_ls_shift/su_max 0.003
_refine_ls_shift/su_mean 0.000
_refine_ls_structure_factor_coef Fsqd
_refine_ls_weighting_details 'calc w=1/[\s^2^(Fo^2^)+(0.0299P)^2^+2.8412P] where P=(Fo^2^+2Fc^2^)/3'
_refine_ls_weighting_scheme calc
_refine_ls_wR_factor_gt 0.0695
_refine_ls_wR_factor_ref 0.0729
_reflns_number_gt 4181
_reflns_number_total 4925
_reflns_threshold_expression >2sigma(I)
_cod_data_source_file b910108j.txt
_cod_data_source_block 1
_cod_depositor_comments
;
The following automatic conversions were performed:
'_symmetry_cell_setting' value 'Orthorhombic' changed to 'orthorhombic'
according to '/home/saulius/struct/CIF-dictionaries/cif_core.dic'
dictionary named 'cif_core.dic' version 2.4.1 from 2010-06-29.

Automatic conversion script
Id: cif_fix_enum 1527 2010-12-29 10:47:43Z saulius 
;
_cod_original_cell_volume 4297.1(12)
_cod_original_sg_symbol_H-M Pbca
_cod_database_code 7002508

loop_
_symmetry_equiv_pos_as_xyz
'x, y, z'
'-x+1/2, -y, z+1/2'
'-x, y+1/2, -z+1/2'
'x+1/2, -y+1/2, -z'
'-x, -y, -z'
'x-1/2, y, -z-1/2'
'x, -y-1/2, z-1/2'
'-x-1/2, y-1/2, z'

loop_
_atom_site_label
_atom_site_type_symbol
_atom_site_fract_x
_atom_site_fract_y
_atom_site_fract_z
_atom_site_U_iso_or_equiv
_atom_site_adp_type
_atom_site_occupancy
_atom_site_symmetry_multiplicity
_atom_site_calc_flag
_atom_site_refinement_flags
_atom_site_disorder_assembly
_atom_site_disorder_group
Rh1 Rh 0.235658(15) 0.097011(14) 0.695492(8) 0.00962(6) Uani 1 1 d . . .
S1 S 0.10874(5) 0.21820(5) 0.66316(3) 0.01386(14) Uani 1 1 d . . .
S2 S 0.14185(5) -0.03859(5) 0.66028(3) 0.01441(14) Uani 1 1 d . . .
N1 N 0.20918(16) 0.21105(15) 0.56502(8) 0.0112(4) Uani 1 1 d . . .
N2 N 0.20795(17) 0.25920(15) 0.51588(9) 0.0130(4) Uani 1 1 d . . .
N3 N 0.09969(16) 0.33115(15) 0.57354(9) 0.0128(5) Uani 1 1 d . . .
N4 N 0.19539(16) 0.02851(15) 0.55916(8) 0.0105(4) Uani 1 1 d . . .
N5 N 0.17262(16) 0.00639(15) 0.50566(8) 0.0123(4) Uani 1 1 d . . .
N6 N 0.09001(16) -0.09603(15) 0.55958(8) 0.0113(4) Uani 1 1 d . . .
B1 B 0.2712(2) 0.1144(2) 0.57182(12) 0.0116(6) Uani 1 1 d . . .
H1A H 0.3330 0.1131 0.5470 0.014 Uiso 1 1 calc R . .
H1B H 0.2982 0.1088 0.6091 0.014 Uiso 1 1 calc R . .
C2 C 0.14268(19) 0.25298(17) 0.59993(10) 0.0113(5) Uani 1 1 d . . .
C3 C 0.1411(2) 0.33060(18) 0.52225(11) 0.0131(5) Uani 1 1 d . . .
C4 C 0.1098(2) 0.40074(19) 0.47958(11) 0.0169(5) Uani 1 1 d . . .
H4A H 0.1482 0.3856 0.4463 0.025 Uiso 1 1 calc R . .
H4B H 0.1275 0.4668 0.4912 0.025 Uiso 1 1 calc R . .
H4C H 0.0329 0.3960 0.4732 0.025 Uiso 1 1 calc R . .
C5 C 0.0272(2) 0.40310(19) 0.59715(12) 0.0173(6) Uani 1 1 d . . .
H5A H 0.0364 0.4656 0.5781 0.021 Uiso 1 1 calc R . .
H5B H 0.0471 0.4134 0.6353 0.021 Uiso 1 1 calc R . .
C6 C -0.0889(2) 0.3736(2) 0.59445(12) 0.0201(6) Uani 1 1 d . . .
H6A H -0.1094 0.3633 0.5568 0.030 Uiso 1 1 calc R . .
H6B H -0.1331 0.4251 0.6100 0.030 Uiso 1 1 calc R . .
H6C H -0.0994 0.3134 0.6147 0.030 Uiso 1 1 calc R . .
C7 C 0.14446(19) -0.03276(17) 0.59188(10) 0.0109(5) Uani 1 1 d . . .
C8 C 0.1103(2) -0.06867(18) 0.50730(10) 0.0115(5) Uani 1 1 d . . .
C9 C 0.0685(2) -0.1207(2) 0.45962(11) 0.0171(6) Uani 1 1 d . . .
H9A H 0.0838 -0.0828 0.4271 0.026 Uiso 1 1 calc R . .
H9B H -0.0087 -0.1292 0.4633 0.026 Uiso 1 1 calc R . .
H9C H 0.1028 -0.1844 0.4569 0.026 Uiso 1 1 calc R . .
C10 C 0.0295(2) -0.18091(19) 0.57793(11) 0.0151(5) Uani 1 1 d . . .
H10A H 0.0712 -0.2152 0.6059 0.018 Uiso 1 1 calc R . .
H10B H 0.0199 -0.2260 0.5473 0.018 Uiso 1 1 calc R . .
C11 C -0.0796(2) -0.1548(2) 0.60081(12) 0.0205(6) Uani 1 1 d . . .
H11A H -0.0708 -0.1106 0.6314 0.031 Uiso 1 1 calc R . .
H11B H -0.1158 -0.2140 0.6128 0.031 Uiso 1 1 calc R . .
H11C H -0.1225 -0.1231 0.5729 0.031 Uiso 1 1 calc R . .
C12 C 0.3496(2) 0.00086(19) 0.72998(11) 0.0153(5) Uani 1 1 d . . .
H12 H 0.3565 -0.0624 0.7106 0.018 Uiso 1 1 calc R . .
C13 C 0.2593(2) 0.00667(19) 0.76367(10) 0.0143(5) Uani 1 1 d . . .
H13 H 0.2145 -0.0534 0.7633 0.017 Uiso 1 1 calc R . .
C14 C 0.2527(2) 0.0625(2) 0.81581(10) 0.0162(5) Uani 1 1 d . . .
H14A H 0.2918 0.0266 0.8441 0.019 Uiso 1 1 calc R . .
H14B H 0.1772 0.0673 0.8270 0.019 Uiso 1 1 calc R . .
C15 C 0.2996(2) 0.1649(2) 0.81067(11) 0.0175(6) Uani 1 1 d . . .
H15A H 0.2661 0.2080 0.8377 0.021 Uiso 1 1 calc R . .
H15B H 0.3770 0.1626 0.8181 0.021 Uiso 1 1 calc R . .
C16 C 0.2810(2) 0.20615(19) 0.75471(11) 0.0155(5) Uani 1 1 d . . .
H16 H 0.2351 0.2655 0.7542 0.019 Uiso 1 1 calc R . .
C17 C 0.3547(2) 0.20249(19) 0.71322(11) 0.0164(6) Uani 1 1 d . . .
H17 H 0.3528 0.2604 0.6890 0.020 Uiso 1 1 calc R . .
C18 C 0.4612(2) 0.1522(2) 0.71471(12) 0.0206(6) Uani 1 1 d . . .
H18A H 0.5123 0.1928 0.7351 0.025 Uiso 1 1 calc R . .
H18B H 0.4886 0.1454 0.6775 0.025 Uiso 1 1 calc R . .
C19 C 0.4550(2) 0.0509(2) 0.74094(11) 0.0198(6) Uani 1 1 d . . .
H19A H 0.5137 0.0100 0.7269 0.024 Uiso 1 1 calc R . .
H19B H 0.4649 0.0575 0.7803 0.024 Uiso 1 1 calc R . .

loop_
_atom_site_aniso_label
_atom_site_aniso_U_11
_atom_site_aniso_U_22
_atom_site_aniso_U_33
_atom_site_aniso_U_23
_atom_site_aniso_U_13
_atom_site_aniso_U_12
Rh1 0.00959(10) 0.00996(10) 0.00932(10) 0.00053(8) -0.00160(8) -0.00020(7)
S1 0.0144(3) 0.0155(3) 0.0117(3) 0.0024(3) 0.0005(3) 0.0043(2)
S2 0.0200(3) 0.0137(3) 0.0096(3) 0.0006(3) -0.0006(3) -0.0049(3)
N1 0.0112(10) 0.0101(10) 0.0122(11) 0.0015(9) -0.0004(8) -0.0006(8)
N2 0.0137(10) 0.0130(10) 0.0122(11) 0.0042(9) -0.0030(9) -0.0024(8)
N3 0.0126(10) 0.0100(10) 0.0159(12) 0.0017(9) -0.0020(9) -0.0007(8)
N4 0.0114(10) 0.0103(10) 0.0100(10) 0.0003(8) -0.0008(8) 0.0008(8)
N5 0.0133(10) 0.0141(11) 0.0095(11) -0.0014(9) -0.0020(9) 0.0008(8)
N6 0.0123(10) 0.0102(10) 0.0115(11) -0.0015(9) -0.0011(8) -0.0006(8)
B1 0.0115(13) 0.0133(14) 0.0101(14) 0.0012(11) -0.0008(11) 0.0007(11)
C2 0.0096(11) 0.0091(11) 0.0152(13) 0.0010(10) -0.0040(10) -0.0014(9)
C3 0.0122(12) 0.0118(12) 0.0154(13) 0.0001(10) -0.0026(10) -0.0044(10)
C4 0.0167(13) 0.0166(13) 0.0175(14) 0.0034(12) -0.0041(11) -0.0015(11)
C5 0.0203(13) 0.0113(12) 0.0203(14) -0.0030(12) -0.0038(11) 0.0045(11)
C6 0.0183(14) 0.0175(13) 0.0245(16) 0.0018(12) 0.0040(12) 0.0056(11)
C7 0.0115(11) 0.0083(11) 0.0129(12) -0.0016(10) -0.0006(10) 0.0023(9)
C8 0.0106(12) 0.0128(12) 0.0110(12) -0.0006(10) -0.0009(10) 0.0033(9)
C9 0.0174(13) 0.0190(14) 0.0148(14) -0.0055(11) -0.0020(11) 0.0002(10)
C10 0.0170(13) 0.0116(12) 0.0168(14) 0.0008(11) -0.0024(11) -0.0057(10)
C11 0.0179(14) 0.0231(15) 0.0207(15) 0.0040(12) 0.0013(12) -0.0060(11)
C12 0.0165(13) 0.0154(12) 0.0139(13) 0.0020(11) -0.0025(11) 0.0043(10)
C13 0.0154(12) 0.0140(12) 0.0137(13) 0.0041(10) -0.0016(11) 0.0018(10)
C14 0.0140(13) 0.0236(14) 0.0110(13) 0.0026(11) -0.0009(10) -0.0004(10)
C15 0.0171(13) 0.0244(15) 0.0111(13) -0.0035(11) -0.0006(11) -0.0031(11)
C16 0.0188(13) 0.0128(12) 0.0148(13) -0.0031(11) -0.0030(11) -0.0033(10)
C17 0.0208(14) 0.0149(13) 0.0136(13) 0.0016(11) -0.0044(11) -0.0076(11)
C18 0.0145(13) 0.0321(17) 0.0154(14) 0.0000(12) -0.0009(11) -0.0072(12)
C19 0.0119(12) 0.0324(16) 0.0150(14) 0.0005(12) -0.0003(11) 0.0035(11)

loop_
_atom_type_symbol
_atom_type_description
_atom_type_scat_dispersion_real
_atom_type_scat_dispersion_imag
_atom_type_scat_source
C C 0.0033 0.0016 'International Tables Vol C Tables 4.2.6.8 and 6.1.1.4'
H H 0.0000 0.0000 'International Tables Vol C Tables 4.2.6.8 and 6.1.1.4'
B B 0.0013 0.0007 'International Tables Vol C Tables 4.2.6.8 and 6.1.1.4'
N N 0.0061 0.0033 'International Tables Vol C Tables 4.2.6.8 and 6.1.1.4'
S S 0.1246 0.1234 'International Tables Vol C Tables 4.2.6.8 and 6.1.1.4'
Rh Rh -1.1178 0.9187 'International Tables Vol C Tables 4.2.6.8 and 6.1.1.4'

loop_
_geom_angle_atom_site_label_1
_geom_angle_atom_site_label_2
_geom_angle_atom_site_label_3
_geom_angle
_geom_angle_site_symmetry_1
_geom_angle_site_symmetry_3
_geom_angle_publ_flag
C13 Rh1 C12 38.74(10) . . ?
C13 Rh1 C17 97.85(10) . . ?
C12 Rh1 C17 82.55(11) . . ?
C13 Rh1 C16 80.12(10) . . ?
C12 Rh1 C16 88.95(10) . . ?
C17 Rh1 C16 37.50(10) . . ?
C13 Rh1 S2 84.42(7) . . ?
C12 Rh1 S2 89.54(8) . . ?
C17 Rh1 S2 163.81(8) . . ?
C16 Rh1 S2 157.03(7) . . ?
C13 Rh1 S1 138.95(7) . . ?
C12 Rh1 S1 174.39(8) . . ?
C17 Rh1 S1 93.38(8) . . ?
C16 Rh1 S1 85.48(7) . . ?
S2 Rh1 S1 95.34(3) . . ?
C2 S1 Rh1 109.51(9) . . ?
C7 S2 Rh1 108.76(9) . . ?
C2 N1 N2 111.0(2) . . ?
C2 N1 B1 127.9(2) . . ?
N2 N1 B1 120.7(2) . . ?
C3 N2 N1 105.1(2) . . ?
C2 N3 C3 106.9(2) . . ?
C2 N3 C5 125.6(2) . . ?
C3 N3 C5 127.4(2) . . ?
C7 N4 N5 110.2(2) . . ?
C7 N4 B1 130.7(2) . . ?
N5 N4 B1 119.1(2) . . ?
C8 N5 N4 105.5(2) . . ?
C7 N6 C8 106.7(2) . . ?
C7 N6 C10 125.7(2) . . ?
C8 N6 C10 127.4(2) . . ?
N4 B1 N1 108.9(2) . . ?
N4 B1 H1A 109.9 . . ?
N1 B1 H1A 109.9 . . ?
N4 B1 H1B 109.9 . . ?
N1 B1 H1B 109.9 . . ?
H1A B1 H1B 108.3 . . ?
N1 C2 N3 105.9(2) . . ?
N1 C2 S1 129.53(19) . . ?
N3 C2 S1 124.46(19) . . ?
N2 C3 N3 111.1(2) . . ?
N2 C3 C4 125.0(2) . . ?
N3 C3 C4 123.9(2) . . ?
C3 C4 H4A 109.5 . . ?
C3 C4 H4B 109.5 . . ?
H4A C4 H4B 109.5 . . ?
C3 C4 H4C 109.5 . . ?
H4A C4 H4C 109.5 . . ?
H4B C4 H4C 109.5 . . ?
N3 C5 C6 113.4(2) . . ?
N3 C5 H5A 108.9 . . ?
C6 C5 H5A 108.9 . . ?
N3 C5 H5B 108.9 . . ?
C6 C5 H5B 108.9 . . ?
H5A C5 H5B 107.7 . . ?
C5 C6 H6A 109.5 . . ?
C5 C6 H6B 109.5 . . ?
H6A C6 H6B 109.5 . . ?
C5 C6 H6C 109.5 . . ?
H6A C6 H6C 109.5 . . ?
H6B C6 H6C 109.5 . . ?
N4 C7 N6 106.5(2) . . ?
N4 C7 S2 130.36(19) . . ?
N6 C7 S2 123.14(19) . . ?
N5 C8 N6 111.0(2) . . ?
N5 C8 C9 125.0(2) . . ?
N6 C8 C9 123.9(2) . . ?
C8 C9 H9A 109.5 . . ?
C8 C9 H9B 109.5 . . ?
H9A C9 H9B 109.5 . . ?
C8 C9 H9C 109.5 . . ?
H9A C9 H9C 109.5 . . ?
H9B C9 H9C 109.5 . . ?
N6 C10 C11 113.1(2) . . ?
N6 C10 H10A 109.0 . . ?
C11 C10 H10A 109.0 . . ?
N6 C10 H10B 109.0 . . ?
C11 C10 H10B 109.0 . . ?
H10A C10 H10B 107.8 . . ?
C10 C11 H11A 109.5 . . ?
C10 C11 H11B 109.5 . . ?
H11A C11 H11B 109.5 . . ?
C10 C11 H11C 109.5 . . ?
H11A C11 H11C 109.5 . . ?
H11B C11 H11C 109.5 . . ?
C13 C12 C19 124.6(2) . . ?
C13 C12 Rh1 70.43(14) . . ?
C19 C12 Rh1 112.06(18) . . ?
C13 C12 H12 114.0 . . ?
C19 C12 H12 114.0 . . ?
Rh1 C12 H12 114.0 . . ?
C12 C13 C14 125.7(2) . . ?
C12 C13 Rh1 70.82(15) . . ?
C14 C13 Rh1 112.29(18) . . ?
C12 C13 H13 113.5 . . ?
C14 C13 H13 113.5 . . ?
Rh1 C13 H13 113.5 . . ?
C13 C14 C15 112.1(2) . . ?
C13 C14 H14A 109.2 . . ?
C15 C14 H14A 109.2 . . ?
C13 C14 H14B 109.2 . . ?
C15 C14 H14B 109.2 . . ?
H14A C14 H14B 107.9 . . ?
C16 C15 C14 111.2(2) . . ?
C16 C15 H15A 109.4 . . ?
C14 C15 H15A 109.4 . . ?
C16 C15 H15B 109.4 . . ?
C14 C15 H15B 109.4 . . ?
H15A C15 H15B 108.0 . . ?
C17 C16 C15 124.4(2) . . ?
C17 C16 Rh1 69.28(15) . . ?
C15 C16 Rh1 113.59(17) . . ?
C17 C16 H16 113.9 . . ?
C15 C16 H16 113.9 . . ?
Rh1 C16 H16 113.9 . . ?
C16 C17 C18 126.2(2) . . ?
C16 C17 Rh1 73.22(15) . . ?
C18 C17 Rh1 108.27(18) . . ?
C16 C17 H17 113.8 . . ?
C18 C17 H17 113.8 . . ?
Rh1 C17 H17 113.8 . . ?
C17 C18 C19 112.4(2) . . ?
C17 C18 H18A 109.1 . . ?
C19 C18 H18A 109.1 . . ?
C17 C18 H18B 109.1 . . ?
C19 C18 H18B 109.1 . . ?
H18A C18 H18B 107.8 . . ?
C12 C19 C18 112.3(2) . . ?
C12 C19 H19A 109.1 . . ?
C18 C19 H19A 109.1 . . ?
C12 C19 H19B 109.1 . . ?
C18 C19 H19B 109.1 . . ?
H19A C19 H19B 107.9 . . ?

loop_
_geom_bond_atom_site_label_1
_geom_bond_atom_site_label_2
_geom_bond_distance
_geom_bond_site_symmetry_2
_geom_bond_publ_flag
Rh1 C13 2.124(3) . ?
Rh1 C12 2.129(2) . ?
Rh1 C17 2.130(3) . ?
Rh1 C16 2.180(3) . ?
Rh1 S2 2.3750(7) . ?
Rh1 S1 2.4431(7) . ?
S1 C2 1.698(3) . ?
S2 C7 1.703(3) . ?
N1 C2 1.335(3) . ?
N1 N2 1.390(3) . ?
N1 B1 1.552(3) . ?
N2 C3 1.302(3) . ?
N3 C2 1.371(3) . ?
N3 C3 1.377(3) . ?
N3 C5 1.468(3) . ?
N4 C7 1.335(3) . ?
N4 N5 1.394(3) . ?
N4 B1 1.550(3) . ?
N5 C8 1.297(3) . ?
N6 C7 1.368(3) . ?
N6 C8 1.377(3) . ?
N6 C10 1.467(3) . ?
B1 H1A 0.9900 . ?
B1 H1B 0.9900 . ?
C3 C4 1.488(4) . ?
C4 H4A 0.9800 . ?
C4 H4B 0.9800 . ?
C4 H4C 0.9800 . ?
C5 C6 1.514(4) . ?
C5 H5A 0.9900 . ?
C5 H5B 0.9900 . ?
C6 H6A 0.9800 . ?
C6 H6B 0.9800 . ?
C6 H6C 0.9800 . ?
C8 C9 1.481(4) . ?
C9 H9A 0.9800 . ?
C9 H9B 0.9800 . ?
C9 H9C 0.9800 . ?
C10 C11 1.526(4) . ?
C10 H10A 0.9900 . ?
C10 H10B 0.9900 . ?
C11 H11A 0.9800 . ?
C11 H11B 0.9800 . ?
C11 H11C 0.9800 . ?
C12 C13 1.410(4) . ?
C12 C19 1.517(4) . ?
C12 H12 1.0000 . ?
C13 C14 1.509(4) . ?
C13 H13 1.0000 . ?
C14 C15 1.534(4) . ?
C14 H14A 0.9900 . ?
C14 H14B 0.9900 . ?
C15 C16 1.521(4) . ?
C15 H15A 0.9900 . ?
C15 H15B 0.9900 . ?
C16 C17 1.386(4) . ?
C16 H16 1.0000 . ?
C17 C18 1.507(4) . ?
C17 H17 1.0000 . ?
C18 C19 1.542(4) . ?
C18 H18A 0.9900 . ?
C18 H18B 0.9900 . ?
C19 H19A 0.9900 . ?
C19 H19B 0.9900 . ?

loop_
_geom_torsion_atom_site_label_1
_geom_torsion_atom_site_label_2
_geom_torsion_atom_site_label_3
_geom_torsion_atom_site_label_4
_geom_torsion
_geom_torsion_site_symmetry_1
_geom_torsion_site_symmetry_2
_geom_torsion_site_symmetry_3
_geom_torsion_site_symmetry_4
_geom_torsion_publ_flag
C13 Rh1 S1 C2 -176.03(14) . . . . ?
C12 Rh1 S1 C2 121.3(8) . . . . ?
C17 Rh1 S1 C2 77.94(12) . . . . ?
C16 Rh1 S1 C2 114.64(11) . . . . ?
S2 Rh1 S1 C2 -88.40(9) . . . . ?
C13 Rh1 S2 C7 -154.89(11) . . . . ?
C12 Rh1 S2 C7 -116.42(12) . . . . ?
C17 Rh1 S2 C7 -55.9(3) . . . . ?
C16 Rh1 S2 C7 157.4(2) . . . . ?
S1 Rh1 S2 C7 66.35(9) . . . . ?
C2 N1 N2 C3 0.7(3) . . . . ?
B1 N1 N2 C3 173.6(2) . . . . ?
C7 N4 N5 C8 -1.2(3) . . . . ?
B1 N4 N5 C8 178.6(2) . . . . ?
C7 N4 B1 N1 -102.6(3) . . . . ?
N5 N4 B1 N1 77.6(3) . . . . ?
C2 N1 B1 N4 80.7(3) . . . . ?
N2 N1 B1 N4 -90.9(3) . . . . ?
N2 N1 C2 N3 -1.6(3) . . . . ?
B1 N1 C2 N3 -173.9(2) . . . . ?
N2 N1 C2 S1 175.34(18) . . . . ?
B1 N1 C2 S1 3.1(4) . . . . ?
C3 N3 C2 N1 1.8(3) . . . . ?
C5 N3 C2 N1 -175.7(2) . . . . ?
C3 N3 C2 S1 -175.31(18) . . . . ?
C5 N3 C2 S1 7.1(3) . . . . ?
Rh1 S1 C2 N1 15.2(3) . . . . ?
Rh1 S1 C2 N3 -168.39(18) . . . . ?
N1 N2 C3 N3 0.5(3) . . . . ?
N1 N2 C3 C4 -177.4(2) . . . . ?
C2 N3 C3 N2 -1.5(3) . . . . ?
C5 N3 C3 N2 176.0(2) . . . . ?
C2 N3 C3 C4 176.5(2) . . . . ?
C5 N3 C3 C4 -6.0(4) . . . . ?
C2 N3 C5 C6 -86.7(3) . . . . ?
C3 N3 C5 C6 96.2(3) . . . . ?
N5 N4 C7 N6 1.1(3) . . . . ?
B1 N4 C7 N6 -178.6(2) . . . . ?
N5 N4 C7 S2 -179.07(19) . . . . ?
B1 N4 C7 S2 1.2(4) . . . . ?
C8 N6 C7 N4 -0.6(3) . . . . ?
C10 N6 C7 N4 174.8(2) . . . . ?
C8 N6 C7 S2 179.54(18) . . . . ?
C10 N6 C7 S2 -5.0(3) . . . . ?
Rh1 S2 C7 N4 5.7(3) . . . . ?
Rh1 S2 C7 N6 -174.48(17) . . . . ?
N4 N5 C8 N6 0.8(3) . . . . ?
N4 N5 C8 C9 -177.4(2) . . . . ?
C7 N6 C8 N5 -0.1(3) . . . . ?
C10 N6 C8 N5 -175.5(2) . . . . ?
C7 N6 C8 C9 178.1(2) . . . . ?
C10 N6 C8 C9 2.8(4) . . . . ?
C7 N6 C10 C11 78.4(3) . . . . ?
C8 N6 C10 C11 -107.1(3) . . . . ?
C17 Rh1 C12 C13 112.52(17) . . . . ?
C16 Rh1 C12 C13 75.44(16) . . . . ?
S2 Rh1 C12 C13 -81.64(15) . . . . ?
S1 Rh1 C12 C13 68.8(8) . . . . ?
C13 Rh1 C12 C19 -120.4(3) . . . . ?
C17 Rh1 C12 C19 -7.90(19) . . . . ?
C16 Rh1 C12 C19 -44.98(19) . . . . ?
S2 Rh1 C12 C19 157.94(18) . . . . ?
S1 Rh1 C12 C19 -51.6(9) . . . . ?
C19 C12 C13 C14 -0.3(4) . . . . ?
Rh1 C12 C13 C14 -104.2(3) . . . . ?
C19 C12 C13 Rh1 103.8(3) . . . . ?
C17 Rh1 C13 C12 -67.61(17) . . . . ?
C16 Rh1 C13 C12 -100.80(17) . . . . ?
S2 Rh1 C13 C12 96.25(15) . . . . ?
S1 Rh1 C13 C12 -172.03(12) . . . . ?
C12 Rh1 C13 C14 121.6(3) . . . . ?
C17 Rh1 C13 C14 54.03(19) . . . . ?
C16 Rh1 C13 C14 20.84(18) . . . . ?
S2 Rh1 C13 C14 -142.10(18) . . . . ?
S1 Rh1 C13 C14 -50.4(2) . . . . ?
C12 C13 C14 C15 45.9(4) . . . . ?
Rh1 C13 C14 C15 -35.9(3) . . . . ?
C13 C14 C15 C16 33.3(3) . . . . ?
C14 C15 C16 C17 -96.0(3) . . . . ?
C14 C15 C16 Rh1 -15.7(3) . . . . ?
C13 Rh1 C16 C17 117.04(17) . . . . ?
C12 Rh1 C16 C17 79.10(17) . . . . ?
S2 Rh1 C16 C17 165.44(15) . . . . ?
S1 Rh1 C16 C17 -101.55(15) . . . . ?
C13 Rh1 C16 C15 -2.58(19) . . . . ?
C12 Rh1 C16 C15 -40.52(19) . . . . ?
C17 Rh1 C16 C15 -119.6(3) . . . . ?
S2 Rh1 C16 C15 45.8(3) . . . . ?
S1 Rh1 C16 C15 138.83(19) . . . . ?
C15 C16 C17 C18 4.4(4) . . . . ?
Rh1 C16 C17 C18 -100.7(3) . . . . ?
C15 C16 C17 Rh1 105.0(2) . . . . ?
C13 Rh1 C17 C16 -62.35(17) . . . . ?
C12 Rh1 C17 C16 -98.05(17) . . . . ?
S2 Rh1 C17 C16 -159.4(2) . . . . ?
S1 Rh1 C17 C16 78.07(15) . . . . ?
C13 Rh1 C17 C18 61.0(2) . . . . ?
C12 Rh1 C17 C18 25.29(19) . . . . ?
C16 Rh1 C17 C18 123.3(3) . . . . ?
S2 Rh1 C17 C18 -36.1(4) . . . . ?
S1 Rh1 C17 C18 -158.59(18) . . . . ?
C16 C17 C18 C19 43.5(4) . . . . ?
Rh1 C17 C18 C19 -38.7(3) . . . . ?
C13 C12 C19 C18 -91.9(3) . . . . ?
Rh1 C12 C19 C18 -11.1(3) . . . . ?
C17 C18 C19 C12 33.3(3) . . . . ?
